data_7120698
loop_
_publ_author_name
'Jeong, Taejoo'
'Mishra, Neeraj Kumar'
'Dey, Prasanta'
'Oh, Hyunjung'
'Han, Sangil'
'Lee, Suk Hun'
'Kim, Hyung Sik'
'Park, Jihye'
'Kim, In Su'

_publ_section_title
;
 C(sp3)--H amination of 8-methylquinolines with azodicarboxylates under
 Rh(III) catalysis: cytotoxic evaluation of quinolin-8-ylmethanamines
;
_journal_name_full 'Chem. Commun.'
_journal_paper_doi 10.1039/C7CC06670H
_journal_year 2017
_chemical_formula_sum 'C19 H25 N3 O4'
_chemical_formula_weight 359.42
_chemical_name_common TJ-998
_space_group_crystal_system triclinic
_space_group_IT_number 2
_space_group_name_Hall '-P 1'
_space_group_name_H-M_alt 'P -1'
_symmetry_space_group_name_Hall '-P 1'
_symmetry_space_group_name_H-M 'P -1'
_atom_sites_solution_hydrogens geom
_audit_update_record
;
2017-08-25 deposited with the CCDC.
2017-09-21 downloaded from the CCDC.
;
_cell_angle_alpha 71.60(2)
_cell_angle_beta 82.91(2)
_cell_angle_gamma 73.48(2)
_cell_formula_units_Z 2
_cell_length_a 8.916(3)
_cell_length_b 9.462(3)
_cell_length_c 12.490(4)
_cell_measurement_reflns_used 1780
_cell_measurement_temperature 296.(2)
_cell_measurement_theta_max 19.4952
_cell_measurement_theta_min 2.3844
_cell_volume 957.9(6)
_computing_cell_refinement 'SAINT V8.34A (Bruker AXS Inc., 2013)'
_computing_data_collection 'Bruker Instrument Service v2013.12.0.0'
_computing_data_reduction 'SAINT V8.34A (Bruker AXS Inc., 2013)'
_computing_structure_refinement 'SHELXL-2013 (Sheldrick, 2013)'
_diffrn_ambient_temperature 296.(2)
_diffrn_detector_area_resol_mean 8.3333
_diffrn_measured_fraction_theta_full 0.984
_diffrn_measured_fraction_theta_max 0.984
_diffrn_measurement_device_type 'Bruker APEX-II CCD'
_diffrn_measurement_method '\f and \w scans'
_diffrn_radiation_wavelength 0.71073
_diffrn_reflns_av_R_equivalents 0.1642
_diffrn_reflns_av_unetI/netI 0.1671
_diffrn_reflns_limit_h_max 10
_diffrn_reflns_limit_h_min -10
_diffrn_reflns_limit_k_max 11
_diffrn_reflns_limit_k_min -11
_diffrn_reflns_limit_l_max 14
_diffrn_reflns_limit_l_min -14
_diffrn_reflns_number 16561
_diffrn_reflns_theta_full 25.00
_diffrn_reflns_theta_max 25.00
_diffrn_reflns_theta_min 1.72
_exptl_absorpt_coefficient_mu 0.088
_exptl_absorpt_correction_T_max 1.00
_exptl_absorpt_correction_T_min 0.68
_exptl_absorpt_correction_type multi-scan
_exptl_absorpt_process_details 'SADABS V2012/1 (Bruker AXS Inc.)'
_exptl_crystal_colour colourless
_exptl_crystal_density_diffrn 1.246
_exptl_crystal_density_method 'not measured'
_exptl_crystal_description block
_exptl_crystal_F_000 384
_exptl_crystal_size_max 0.140
_exptl_crystal_size_mid 0.100
_exptl_crystal_size_min 0.050
_refine_diff_density_max 0.249
_refine_diff_density_min -0.208
_refine_ls_extinction_coef 0.041(7)
_refine_ls_extinction_method SHELXL
_refine_ls_goodness_of_fit_ref 0.953
_refine_ls_hydrogen_treatment constr
_refine_ls_matrix_type full
_refine_ls_number_parameters 241
_refine_ls_number_reflns 3321
_refine_ls_number_restraints 0
_refine_ls_restrained_S_all 0.953
_refine_ls_R_factor_all 0.2111
_refine_ls_R_factor_gt 0.0818
_refine_ls_shift/su_max 0.000
_refine_ls_shift/su_mean 0.000
_refine_ls_structure_factor_coef Fsqd
_refine_ls_weighting_details 'w=1/[\s^2^(Fo^2^)+(0.0842P)^2^] where P=(Fo^2^+2Fc^2^)/3'
_refine_ls_weighting_scheme calc
_refine_ls_wR_factor_gt 0.1634
_refine_ls_wR_factor_ref 0.2215
_reflns_number_gt 1331
_reflns_number_total 3321
_reflns_threshold_expression 'I > 2\s(I)'
_cod_data_source_file c7cc06670h2.cif
_cod_data_source_block I
_cod_database_code 7120698

loop_
_space_group_symop_operation_xyz
'x, y, z'
'-x, -y, -z'

loop_
_atom_site_type_symbol
_atom_site_label
_atom_site_fract_x
_atom_site_fract_y
_atom_site_fract_z
_atom_site_U_iso_or_equiv
_atom_site_adp_type
_atom_site_calc_flag
_atom_site_refinement_flags_adp
_atom_site_refinement_flags_posn
_atom_site_occupancy
C C1 0.6489(7) 1.1447(7) 0.5287(5) 0.0715(16) Uani d . . 1
H H1 0.6106 1.2504 0.5173 0.086 Uiso calc U R 1
C C2 0.7681(7) 1.0940(8) 0.4551(5) 0.0827(18) Uani d . . 1
H H2 0.8102 1.1643 0.3983 0.099 Uiso calc U R 1
C C3 0.8208(7) 0.9426(8) 0.4676(4) 0.0731(17) Uani d . . 1
H H3 0.8988 0.9077 0.4182 0.088 Uiso calc U R 1
C C4 0.7597(6) 0.8365(7) 0.5542(4) 0.0558(13) Uani d . . 1
C C5 0.8081(6) 0.6761(7) 0.5733(4) 0.0636(15) Uani d . . 1
H H5 0.8885 0.6364 0.5274 0.076 Uiso calc U R 1
C C6 0.7425(6) 0.5763(6) 0.6560(4) 0.0580(14) Uani d . . 1
C C7 0.6259(6) 0.6391(6) 0.7281(4) 0.0533(13) Uani d . . 1
H H7 0.5806 0.5725 0.7858 0.064 Uiso calc U R 1
C C8 0.5770(5) 0.7939(6) 0.7164(4) 0.0450(12) Uani d . . 1
C C9 0.6429(6) 0.8967(6) 0.6268(4) 0.0480(12) Uani d . . 1
C C10 0.7927(6) 0.4030(6) 0.6771(5) 0.0802(18) Uani d . . 1
H H10A 0.8642 0.3787 0.6175 0.12 Uiso calc U R 1
H H10B 0.7024 0.3659 0.6792 0.12 Uiso calc U R 1
H H10C 0.8432 0.3546 0.748 0.12 Uiso calc U R 1
C C11 0.4558(5) 0.8609(5) 0.7963(3) 0.0477(12) Uani d . . 1
H H11A 0.4941 0.9323 0.8198 0.057 Uiso calc U R 1
H H11B 0.3602 0.9184 0.7564 0.057 Uiso calc U R 1
C C12 0.2748(6) 0.7229(6) 0.9312(4) 0.0468(13) Uani d . . 1
C C13 0.0068(6) 0.8012(6) 0.8894(4) 0.0672(15) Uani d . . 1
H H13 -0.0102 0.779 0.9714 0.081 Uiso calc U R 1
C C14 -0.0200(7) 0.6725(7) 0.8530(6) 0.100(2) Uani d . . 1
H H14A 0.0037 0.6905 0.7735 0.151 Uiso calc U R 1
H H14B -0.1274 0.6696 0.8686 0.151 Uiso calc U R 1
H H14C 0.0468 0.5758 0.8937 0.151 Uiso calc U R 1
C C15 -0.0953(7) 0.9574(8) 0.8323(6) 0.118(3) Uani d . . 1
H H15A -0.0841 1.0311 0.8667 0.177 Uiso calc U R 1
H H15B -0.2026 0.9533 0.8398 0.177 Uiso calc U R 1
H H15C -0.0646 0.9878 0.7537 0.177 Uiso calc U R 1
C C16 0.5254(6) 0.7334(6) 1.0622(4) 0.0535(13) Uani d . . 1
C C17 0.6553(7) 0.6931(6) 1.2310(4) 0.0668(16) Uani d . . 1
H H17 0.5589 0.7671 1.2455 0.08 Uiso calc U R 1
C C18 0.6879(7) 0.5500(7) 1.3318(4) 0.092(2) Uani d . . 1
H H18A 0.6014 0.5043 1.3459 0.138 Uiso calc U R 1
H H18B 0.7016 0.5776 1.3969 0.138 Uiso calc U R 1
H H18C 0.7814 0.4775 1.3164 0.138 Uiso calc U R 1
C C19 0.7874(7) 0.7709(7) 1.1956(5) 0.091(2) Uani d . . 1
H H19A 0.8838 0.6953 1.1898 0.137 Uiso calc U R 1
H H19B 0.7961 0.8192 1.2507 0.137 Uiso calc U R 1
H H19C 0.7664 0.8475 1.1236 0.137 Uiso calc U R 1
N N1 0.5875(5) 1.0515(5) 0.6134(3) 0.0596(12) Uani d . . 1
N N2 0.4208(5) 0.7430(4) 0.8959(3) 0.0473(10) Uani d . . 1
N N3 0.5353(4) 0.6772(4) 0.9745(3) 0.0514(11) Uani d . . 1
H H3A 0.6122 0.6012 0.9676 0.062 Uiso calc U R 1
O O1 0.4345(4) 0.8500(4) 1.0725(3) 0.0702(11) Uani d . . 1
O O2 0.6345(4) 0.6390(4) 1.1368(3) 0.0610(10) Uani d . . 1
O O3 0.2532(4) 0.6281(4) 1.0203(3) 0.0604(10) Uani d . . 1
O O4 0.1681(4) 0.8121(4) 0.8584(3) 0.0560(9) Uani d . . 1

loop_
_atom_site_aniso_label
_atom_site_aniso_U_11
_atom_site_aniso_U_22
_atom_site_aniso_U_33
_atom_site_aniso_U_12
_atom_site_aniso_U_13
_atom_site_aniso_U_23
C1 0.105(5) 0.068(4) 0.056(3) -0.043(4) -0.001(3) -0.020(3)
C2 0.102(5) 0.095(5) 0.063(4) -0.051(4) 0.009(4) -0.022(4)
C3 0.085(4) 0.095(5) 0.056(3) -0.040(4) 0.008(3) -0.035(4)
C4 0.065(4) 0.073(4) 0.043(3) -0.030(3) 0.003(3) -0.026(3)
C5 0.059(4) 0.086(4) 0.059(3) -0.019(3) 0.008(3) -0.043(3)
C6 0.065(4) 0.069(4) 0.058(3) -0.019(3) -0.002(3) -0.042(3)
C7 0.073(4) 0.056(3) 0.044(3) -0.024(3) 0.001(3) -0.029(3)
C8 0.049(3) 0.054(3) 0.046(3) -0.017(2) 0.001(2) -0.031(3)
C9 0.061(3) 0.055(3) 0.042(3) -0.021(3) -0.012(3) -0.024(3)
C10 0.093(5) 0.070(4) 0.085(4) -0.012(3) 0.004(3) -0.044(3)
C11 0.056(3) 0.049(3) 0.042(3) -0.020(2) 0.004(2) -0.015(2)
C12 0.057(4) 0.043(3) 0.048(3) -0.003(3) -0.006(3) -0.031(3)
C13 0.059(4) 0.074(4) 0.067(4) -0.017(3) 0.003(3) -0.021(3)
C14 0.092(5) 0.100(5) 0.129(6) -0.039(4) -0.011(4) -0.047(4)
C15 0.056(4) 0.125(6) 0.162(7) -0.003(4) -0.007(4) -0.044(5)
C16 0.058(3) 0.044(3) 0.058(3) -0.006(3) -0.014(3) -0.016(3)
C17 0.086(4) 0.074(4) 0.057(3) -0.017(3) -0.008(3) -0.045(3)
C18 0.136(6) 0.086(5) 0.060(4) -0.021(4) -0.029(4) -0.027(3)
C19 0.106(5) 0.092(5) 0.104(5) -0.033(4) -0.009(4) -0.061(4)
N1 0.078(3) 0.058(3) 0.052(3) -0.026(2) -0.004(2) -0.021(2)
N2 0.047(3) 0.049(3) 0.043(2) -0.007(2) -0.009(2) -0.0109(19)
N3 0.058(3) 0.048(2) 0.052(2) 0.000(2) -0.008(2) -0.030(2)
O1 0.084(3) 0.058(2) 0.073(3) -0.006(2) -0.008(2) -0.035(2)
O2 0.081(2) 0.053(2) 0.059(2) -0.0045(19) -0.018(2) -0.0360(18)
O3 0.075(3) 0.055(2) 0.053(2) -0.0151(19) 0.0021(19) -0.0217(18)
O4 0.048(2) 0.064(2) 0.056(2) -0.0129(17) -0.0073(18) -0.0167(17)

loop_
_atom_type_symbol
_atom_type_description
_atom_type_scat_dispersion_real
_atom_type_scat_dispersion_imag
_atom_type_scat_source
C C 0.0033 0.0016 'International Tables Vol C Tables 4.2.6.8 and 6.1.1.4'
H H 0.0000 0.0000 'International Tables Vol C Tables 4.2.6.8 and 6.1.1.4'
N N 0.0061 0.0033 'International Tables Vol C Tables 4.2.6.8 and 6.1.1.4'
O O 0.0106 0.0060 'International Tables Vol C Tables 4.2.6.8 and 6.1.1.4'

loop_
_geom_angle_atom_site_label_1
_geom_angle_atom_site_label_2
_geom_angle_atom_site_label_3
_geom_angle
N1 C1 C2 123.8(6)
N1 C1 H1 118.1
C2 C1 H1 118.1
C3 C2 C1 119.0(6)
C3 C2 H2 120.5
C1 C2 H2 120.5
C2 C3 C4 120.6(6)
C2 C3 H3 119.7
C4 C3 H3 119.7
C3 C4 C5 124.3(5)
C3 C4 C9 116.9(5)
C5 C4 C9 118.8(5)
C6 C5 C4 122.8(5)
C6 C5 H5 118.6
C4 C5 H5 118.6
C5 C6 C7 117.4(5)
C5 C6 C10 123.5(5)
C7 C6 C10 119.1(5)
C8 C7 C6 122.6(5)
C8 C7 H7 118.7
C6 C7 H7 118.7
C7 C8 C9 119.0(4)
C7 C8 C11 122.7(4)
C9 C8 C11 118.3(4)
N1 C9 C4 122.6(5)
N1 C9 C8 118.1(4)
C4 C9 C8 119.3(5)
C6 C10 H10A 109.5
C6 C10 H10B 109.5
H10A C10 H10B 109.5
C6 C10 H10C 109.5
H10A C10 H10C 109.5
H10B C10 H10C 109.5
N2 C11 C8 112.6(4)
N2 C11 H11A 109.1
C8 C11 H11A 109.1
N2 C11 H11B 109.1
C8 C11 H11B 109.1
H11A C11 H11B 107.8
O3 C12 O4 126.1(5)
O3 C12 N2 121.5(4)
O4 C12 N2 112.4(5)
O4 C13 C15 105.5(4)
O4 C13 C14 109.3(4)
C15 C13 C14 113.6(5)
O4 C13 H13 109.4
C15 C13 H13 109.4
C14 C13 H13 109.4
C13 C14 H14A 109.5
C13 C14 H14B 109.5
H14A C14 H14B 109.5
C13 C14 H14C 109.5
H14A C14 H14C 109.5
H14B C14 H14C 109.5
C13 C15 H15A 109.5
C13 C15 H15B 109.5
H15A C15 H15B 109.5
C13 C15 H15C 109.5
H15A C15 H15C 109.5
H15B C15 H15C 109.5
O1 C16 N3 125.6(5)
O1 C16 O2 125.0(5)
N3 C16 O2 109.3(4)
O2 C17 C19 106.9(4)
O2 C17 C18 105.2(4)
C19 C17 C18 114.7(5)
O2 C17 H17 110.0
C19 C17 H17 110.0
C18 C17 H17 110.0
C17 C18 H18A 109.5
C17 C18 H18B 109.5
H18A C18 H18B 109.5
C17 C18 H18C 109.5
H18A C18 H18C 109.5
H18B C18 H18C 109.5
C17 C19 H19A 109.5
C17 C19 H19B 109.5
H19A C19 H19B 109.5
C17 C19 H19C 109.5
H19A C19 H19C 109.5
H19B C19 H19C 109.5
C1 N1 C9 117.0(5)
C12 N2 N3 116.8(4)
C12 N2 C11 125.3(4)
N3 N2 C11 115.3(4)
C16 N3 N2 119.2(4)
C16 N3 H3A 120.4
N2 N3 H3A 120.4
C16 O2 C17 116.9(4)
C12 O4 C13 116.6(4)

loop_
_geom_bond_atom_site_label_1
_geom_bond_atom_site_label_2
_geom_bond_distance
C1 N1 1.319(6)
C1 C2 1.398(7)
C1 H1 0.93
C2 C3 1.338(8)
C2 H2 0.93
C3 C4 1.398(7)
C3 H3 0.93
C4 C5 1.404(7)
C4 C9 1.409(6)
C5 C6 1.361(7)
C5 H5 0.93
C6 C7 1.415(6)
C6 C10 1.516(7)
C7 C8 1.369(6)
C7 H7 0.93
C8 C9 1.422(6)
C8 C11 1.519(6)
C9 N1 1.368(6)
C10 H10A 0.96
C10 H10B 0.96
C10 H10C 0.96
C11 N2 1.454(5)
C11 H11A 0.97
C11 H11B 0.97
C12 O3 1.223(5)
C12 O4 1.311(5)
C12 N2 1.368(6)
C13 O4 1.466(6)
C13 C15 1.501(7)
C13 C14 1.513(7)
C13 H13 0.98
C14 H14A 0.96
C14 H14B 0.96
C14 H14C 0.96
C15 H15A 0.96
C15 H15B 0.96
C15 H15C 0.96
C16 O1 1.203(5)
C16 N3 1.344(6)
C16 O2 1.348(5)
C17 O2 1.473(5)
C17 C19 1.512(7)
C17 C18 1.514(7)
C17 H17 0.98
C18 H18A 0.96
C18 H18B 0.96
C18 H18C 0.96
C19 H19A 0.96
C19 H19B 0.96
C19 H19C 0.96
N2 N3 1.376(4)
N3 H3A 0.86
